data_7715710
loop_
_publ_author_name
'Levina, Aviva'
'Wardhani, Kartika'
'Stephens, Liam J.'
'Werrett, Melissa V.'
'Caporale, Chiara'
'Dallerba, Elena'
'Blair, Victoria L.'
'Massi, Massimiliano'
'Lay, Peter A.'
'Andrews, Philip C.'

_publ_section_title
;
 Neutral rhenium(I) tricarbonyl complexes with sulfur-donor ligands:
 anti-proliferative activity and cellular localization.
;
_journal_issue 18
_journal_name_full 'Dalton transactions (Cambridge, England : 2003)'
_journal_page_first 7866
_journal_page_last 7879
_journal_paper_doi 10.1039/d4dt00149d
_journal_volume 53
_journal_year 2024
_chemical_formula_moiety 'C17 H15 N2 O5 Re S'
_chemical_formula_sum 'C17 H15 N2 O5 Re S'
_chemical_formula_weight 545.57
_space_group_crystal_system triclinic
_space_group_IT_number 2
_space_group_name_Hall '-P 1'
_space_group_name_H-M_alt 'P -1'
_atom_sites_solution_hydrogens geom
_atom_sites_solution_primary intrinsic
_audit_creation_method SHELXL-2018/3
_audit_update_record
;
2023-03-28 deposited with the CCDC.	2024-04-08 downloaded from the CCDC.
;
_cell_angle_alpha 107.9180(10)
_cell_angle_beta 95.8580(10)
_cell_angle_gamma 113.6880(10)
_cell_formula_units_Z 4
_cell_length_a 11.33820(10)
_cell_length_b 12.5869(2)
_cell_length_c 15.1417(2)
_cell_measurement_reflns_used 16551
_cell_measurement_temperature 123(2)
_cell_measurement_theta_max 74.7500
_cell_measurement_theta_min 4.1260
_cell_volume 1818.63(5)
_computing_cell_refinement 'CrysAlisPro 1.171.41.113a (Rigaku OD, 2021)'
_computing_data_collection 'CrysAlisPro 1.171.41.113a (Rigaku OD, 2021)'
_computing_data_reduction 'CrysAlisPro 1.171.41.113a (Rigaku OD, 2021)'
_computing_structure_refinement 'SHELXL-2018/3 (Sheldrick, 2018)'
_computing_structure_solution 'SHELXT 2018/2 (Sheldrick, 2018)'
_diffrn_ambient_temperature 123(2)
_diffrn_detector_area_resol_mean 10.0000
_diffrn_measured_fraction_theta_full 1.000
_diffrn_measured_fraction_theta_max 0.981
_diffrn_measurement_device_type 'XtaLAB Synergy, Dualflex, HyPix'
_diffrn_measurement_method '\w scans'
_diffrn_radiation_type CuK\a
_diffrn_radiation_wavelength 1.54184
_diffrn_reflns_av_R_equivalents 0.0595
_diffrn_reflns_av_unetI/netI 0.0380
_diffrn_reflns_Laue_measured_fraction_full 1.000
_diffrn_reflns_Laue_measured_fraction_max 0.981
_diffrn_reflns_limit_h_max 11
_diffrn_reflns_limit_h_min -14
_diffrn_reflns_limit_k_max 15
_diffrn_reflns_limit_k_min -15
_diffrn_reflns_limit_l_max 18
_diffrn_reflns_limit_l_min -19
_diffrn_reflns_number 36389
_diffrn_reflns_point_group_measured_fraction_full 1.000
_diffrn_reflns_point_group_measured_fraction_max 0.981
_diffrn_reflns_theta_full 67.684
_diffrn_reflns_theta_max 77.078
_diffrn_reflns_theta_min 3.176
_diffrn_source 'micro-focus sealed X-ray tube'
_exptl_absorpt_coefficient_mu 14.423
_exptl_absorpt_correction_T_max 0.535
_exptl_absorpt_correction_T_min 0.328
_exptl_absorpt_correction_type analytical
_exptl_absorpt_process_details
;
CrysAlisPro 1.171.41.113a (Rigaku Oxford Diffraction, 2021)
Analytical numeric absorption correction using a multifaceted crystal
model based on expressions derived by R.C. Clark & J.S. Reid.
(Clark, R. C. & Reid, J. S. (1995). Acta Cryst. A51, 887-897)
Empirical absorption correction using spherical harmonics,
implemented in SCALE3 ABSPACK scaling algorithm.
;
_exptl_crystal_colour orange
_exptl_crystal_density_diffrn 1.993
_exptl_crystal_description prism
_exptl_crystal_F_000 1048
_exptl_crystal_size_max 0.094
_exptl_crystal_size_mid 0.071
_exptl_crystal_size_min 0.060
_refine_diff_density_max 3.179
_refine_diff_density_min -3.207
_refine_diff_density_rms 0.178
_refine_ls_extinction_method none
_refine_ls_goodness_of_fit_ref 1.101
_refine_ls_hydrogen_treatment constr
_refine_ls_matrix_type full
_refine_ls_number_parameters 473
_refine_ls_number_reflns 7552
_refine_ls_number_restraints 0
_refine_ls_restrained_S_all 1.101
_refine_ls_R_factor_all 0.0533
_refine_ls_R_factor_gt 0.0501
_refine_ls_shift/su_max 0.001
_refine_ls_shift/su_mean 0.000
_refine_ls_structure_factor_coef Fsqd
_refine_ls_weighting_details 'w=1/[\s^2^(Fo^2^)+(0.0518P)^2^+15.8270P] where P=(Fo^2^+2Fc^2^)/3'
_refine_ls_weighting_scheme calc
_refine_ls_wR_factor_gt 0.1255
_refine_ls_wR_factor_ref 0.1276
_reflns_Friedel_coverage 0.000
_reflns_number_gt 6977
_reflns_number_total 7552
_reflns_threshold_expression 'I > 2\s(I)'
_cod_data_source_file d4dt00149d2.cif
_cod_data_source_block MW-D119
_cod_depositor_comments 'Adding full bibliography for 7715710--7715713.cif.'
_cod_original_cell_volume 1818.63(4)
_cod_database_code 7715710
_shelx_shelxl_version_number 2018/3
_shelx_space_group_comment
;
The symmetry employed for this shelxl refinement is uniquely defined
by the following loop, which should always be used as a source of
symmetry information in preference to the above space-group names.
They are only intended as comments.
;

loop_
_space_group_symop_operation_xyz
'x, y, z'
'-x, -y, -z'

loop_
_atom_site_label
_atom_site_type_symbol
_atom_site_fract_x
_atom_site_fract_y
_atom_site_fract_z
_atom_site_U_iso_or_equiv
_atom_site_adp_type
_atom_site_occupancy
_atom_site_site_symmetry_order
_atom_site_calc_flag
_atom_site_refinement_flags_posn
_atom_site_refinement_flags_adp
_atom_site_refinement_flags_occupancy
_atom_site_disorder_assembly
_atom_site_disorder_group
Re1 Re 0.56076(3) 0.76218(3) 0.47798(2) 0.03418(11) Uani 1 1 d . . . . .
Re2 Re -0.16231(3) 0.25506(3) 0.05137(2) 0.03135(11) Uani 1 1 d . . . . .
S1 S 0.63304(19) 0.88882(17) 0.37687(14) 0.0393(4) Uani 1 1 d . . . . .
S2 S -0.1894(2) 0.11407(17) 0.14061(14) 0.0388(4) Uani 1 1 d . . . . .
O1 O 0.7669(7) 0.7740(8) 0.2205(6) 0.078(2) Uani 1 1 d . . . . .
O2 O 0.5908(7) 0.6002(6) 0.1980(7) 0.081(3) Uani 1 1 d . . . . .
O3 O 0.3103(6) 0.8013(6) 0.4740(5) 0.0530(16) Uani 1 1 d . . . . .
O4 O 0.3864(6) 0.5080(6) 0.3126(5) 0.0560(16) Uani 1 1 d . . . . .
O5 O 0.4691(7) 0.6219(6) 0.6114(5) 0.0537(15) Uani 1 1 d . . . . .
O6 O 0.0752(6) 0.2780(7) 0.3014(5) 0.0614(18) Uani 1 1 d . . . . .
O7 O -0.0107(5) 0.4007(5) 0.3735(5) 0.0471(14) Uani 1 1 d . . . . .
O8 O -0.1522(7) 0.3978(6) -0.0816(5) 0.0532(15) Uani 1 1 d . . . . .
O9 O -0.4458(5) 0.2183(6) 0.0548(5) 0.0488(14) Uani 1 1 d . . . . .
O10 O -0.0481(6) 0.5100(5) 0.2193(4) 0.0478(14) Uani 1 1 d . . . . .
N1 N 0.7006(6) 0.9415(6) 0.5904(5) 0.0354(13) Uani 1 1 d . . . . .
N2 N 0.7549(6) 0.7638(6) 0.4867(5) 0.0395(14) Uani 1 1 d . . . . .
N3 N 0.0296(6) 0.2590(6) 0.0426(4) 0.0320(12) Uani 1 1 d . . . . .
N4 N -0.2094(6) 0.0781(5) -0.0645(4) 0.0310(12) Uani 1 1 d . . . . .
C1 C 0.5628(9) 0.7809(9) 0.2496(7) 0.050(2) Uani 1 1 d . . . . .
H1 H 0.473168 0.712819 0.242377 0.060 Uiso 1 1 calc R U . . .
C2 C 0.6553(8) 0.7217(8) 0.2213(6) 0.0407(17) Uani 1 1 d . . . . .
C3 C 0.6693(16) 0.5331(13) 0.1659(15) 0.117(7) Uani 1 1 d . . . . .
H3A H 0.668108 0.519867 0.098526 0.176 Uiso 1 1 calc R U . . .
H3B H 0.630282 0.451759 0.172365 0.176 Uiso 1 1 calc R U . . .
H3C H 0.761444 0.583251 0.205616 0.176 Uiso 1 1 calc R U . . .
C4 C 0.5476(11) 0.8466(11) 0.1872(8) 0.062(3) Uani 1 1 d . . . . .
H4A H 0.634434 0.915549 0.195345 0.093 Uiso 1 1 calc R U . . .
H4B H 0.485322 0.880495 0.204701 0.093 Uiso 1 1 calc R U . . .
H4C H 0.512801 0.787591 0.119994 0.093 Uiso 1 1 calc R U . . .
C5 C 0.4036(9) 0.7873(7) 0.4750(7) 0.047(2) Uani 1 1 d . . . . .
C6 C 0.4514(8) 0.6011(8) 0.3726(7) 0.0433(18) Uani 1 1 d . . . . .
C7 C 0.5061(7) 0.6739(7) 0.5637(6) 0.0407(18) Uani 1 1 d . . . . .
C8 C 0.6668(10) 1.0264(7) 0.6425(6) 0.0453(19) Uani 1 1 d . . . . .
H8 H 0.575347 1.007603 0.631062 0.054 Uiso 1 1 calc R U . . .
C9 C 0.7595(12) 1.1410(9) 0.7126(7) 0.061(3) Uani 1 1 d . . . . .
H9 H 0.731860 1.199284 0.748064 0.073 Uiso 1 1 calc R U . . .
C10 C 0.8909(11) 1.1686(8) 0.7299(7) 0.060(3) Uani 1 1 d . . . . .
H10 H 0.955988 1.246334 0.777852 0.072 Uiso 1 1 calc R U . . .
C11 C 0.9283(9) 1.0820(9) 0.6769(7) 0.054(2) Uani 1 1 d . . . . .
H11 H 1.019399 1.099642 0.688455 0.065 Uiso 1 1 calc R U . . .
C12 C 0.8309(7) 0.9681(7) 0.6061(6) 0.0376(16) Uani 1 1 d . . . . .
C13 C 0.8620(7) 0.8720(8) 0.5468(6) 0.0389(17) Uani 1 1 d . . . . .
C14 C 0.9912(8) 0.8861(10) 0.5490(7) 0.051(2) Uani 1 1 d . . . . .
H14 H 1.066109 0.962474 0.590299 0.061 Uiso 1 1 calc R U . . .
C15 C 1.0089(10) 0.7896(12) 0.4917(9) 0.065(3) Uani 1 1 d . . . . .
H15 H 1.096476 0.799000 0.492442 0.078 Uiso 1 1 calc R U . . .
C16 C 0.8996(11) 0.6778(11) 0.4324(8) 0.060(3) Uani 1 1 d . . . . .
H16 H 0.910726 0.609071 0.393328 0.072 Uiso 1 1 calc R U . . .
C17 C 0.7750(9) 0.6689(9) 0.4315(7) 0.0452(19) Uani 1 1 d . . . . .
H17 H 0.699603 0.592809 0.390380 0.054 Uiso 1 1 calc R U . . .
C21 C -0.1622(8) 0.1910(8) 0.2697(6) 0.0437(18) Uani 1 1 d . . . . .
H21 H -0.170908 0.126141 0.297082 0.052 Uiso 1 1 calc R U . . .
C22 C -0.0179(7) 0.2944(8) 0.3135(6) 0.0402(17) Uani 1 1 d . . . . .
C23 C 0.1234(8) 0.5020(8) 0.4175(7) 0.053(2) Uani 1 1 d . . . . .
H23A H 0.180972 0.470153 0.440837 0.079 Uiso 1 1 calc R U . . .
H23B H 0.122557 0.568688 0.471527 0.079 Uiso 1 1 calc R U . . .
H23C H 0.157611 0.535557 0.369943 0.079 Uiso 1 1 calc R U . . .
C24 C -0.2686(9) 0.2303(10) 0.2947(7) 0.056(2) Uani 1 1 d . . . . .
H24A H -0.258044 0.257974 0.364308 0.084 Uiso 1 1 calc R U . . .
H24B H -0.357020 0.158888 0.261539 0.084 Uiso 1 1 calc R U . . .
H24C H -0.259567 0.299459 0.274510 0.084 Uiso 1 1 calc R U . . .
C25 C -0.1531(7) 0.3455(7) -0.0340(6) 0.0394(17) Uani 1 1 d . . . . .
C26 C -0.3403(8) 0.2313(7) 0.0527(6) 0.0387(17) Uani 1 1 d . . . . .
C27 C -0.0933(7) 0.4136(7) 0.1585(6) 0.0365(16) Uani 1 1 d . . . . .
C28 C 0.1470(7) 0.3511(7) 0.0979(5) 0.0351(15) Uani 1 1 d . . . . .
H28 H 0.148537 0.419223 0.148500 0.042 Uiso 1 1 calc R U . . .
C29 C 0.2678(7) 0.3538(8) 0.0864(6) 0.0405(17) Uani 1 1 d . . . . .
H29 H 0.349673 0.422405 0.127613 0.049 Uiso 1 1 calc R U . . .
C30 C 0.2667(8) 0.2563(8) 0.0147(6) 0.0414(17) Uani 1 1 d . . . . .
H30 H 0.347953 0.256344 0.004450 0.050 Uiso 1 1 calc R U . . .
C31 C 0.1453(7) 0.1566(7) -0.0433(6) 0.0357(15) Uani 1 1 d . . . . .
H31 H 0.142799 0.087467 -0.093299 0.043 Uiso 1 1 calc R U . . .
C32 C 0.0272(7) 0.1588(6) -0.0277(5) 0.0314(14) Uani 1 1 d . . . . .
C33 C -0.1049(7) 0.0575(7) -0.0841(5) 0.0320(14) Uani 1 1 d . . . . .
C34 C -0.1244(7) -0.0556(7) -0.1542(5) 0.0323(14) Uani 1 1 d . . . . .
H34 H -0.050036 -0.069029 -0.166776 0.039 Uiso 1 1 calc R U . . .
C35 C -0.2520(8) -0.1470(7) -0.2046(6) 0.0382(16) Uani 1 1 d . . . . .
H35 H -0.266809 -0.223906 -0.252341 0.046 Uiso 1 1 calc R U . . .
C36 C -0.3585(8) -0.1250(7) -0.1847(5) 0.0366(16) Uani 1 1 d . . . . .
H36 H -0.447234 -0.185830 -0.219693 0.044 Uiso 1 1 calc R U . . .
C37 C -0.3338(7) -0.0128(7) -0.1128(5) 0.0341(15) Uani 1 1 d . . . . .
H37 H -0.407281 0.000259 -0.097301 0.041 Uiso 1 1 calc R U . . .

loop_
_atom_site_aniso_label
_atom_site_aniso_U_11
_atom_site_aniso_U_22
_atom_site_aniso_U_33
_atom_site_aniso_U_23
_atom_site_aniso_U_13
_atom_site_aniso_U_12
Re1 0.02436(17) 0.02451(17) 0.0433(2) 0.00536(13) 0.00165(13) 0.00879(13)
Re2 0.02665(17) 0.02369(17) 0.03800(19) 0.00523(13) 0.00725(12) 0.01129(13)
S1 0.0395(10) 0.0308(9) 0.0379(9) 0.0059(7) 0.0020(7) 0.0142(8)
S2 0.0413(10) 0.0322(9) 0.0369(9) 0.0079(7) 0.0087(7) 0.0155(8)
O1 0.041(4) 0.080(5) 0.077(5) 0.011(4) 0.022(4) 0.007(4)
O2 0.037(3) 0.039(4) 0.143(8) 0.002(4) 0.024(4) 0.018(3)
O3 0.030(3) 0.043(3) 0.086(5) 0.021(3) 0.012(3) 0.021(3)
O4 0.049(4) 0.031(3) 0.053(4) -0.005(3) 0.000(3) 0.004(3)
O5 0.051(4) 0.038(3) 0.061(4) 0.022(3) 0.007(3) 0.010(3)
O6 0.037(3) 0.053(4) 0.073(4) 0.001(3) 0.013(3) 0.018(3)
O7 0.029(3) 0.038(3) 0.058(4) 0.006(3) 0.004(2) 0.011(2)
O8 0.072(4) 0.035(3) 0.050(3) 0.018(3) 0.013(3) 0.021(3)
O9 0.024(3) 0.048(3) 0.069(4) 0.015(3) 0.012(3) 0.017(2)
O10 0.051(3) 0.027(3) 0.044(3) -0.004(2) 0.005(3) 0.013(2)
N1 0.028(3) 0.023(3) 0.037(3) 0.006(2) 0.002(2) 0.002(2)
N2 0.034(3) 0.038(3) 0.050(4) 0.015(3) 0.010(3) 0.020(3)
N3 0.029(3) 0.029(3) 0.039(3) 0.009(2) 0.014(2) 0.016(2)
N4 0.030(3) 0.022(3) 0.032(3) 0.002(2) 0.004(2) 0.011(2)
C1 0.046(5) 0.046(5) 0.051(5) 0.009(4) 0.001(4) 0.025(4)
C2 0.030(4) 0.038(4) 0.039(4) 0.005(3) 0.002(3) 0.010(3)
C3 0.091(10) 0.065(8) 0.196(19) 0.015(10) 0.055(11) 0.056(8)
C4 0.050(5) 0.073(7) 0.061(6) 0.026(5) 0.009(5) 0.028(5)
C5 0.042(5) 0.027(4) 0.057(5) 0.010(4) 0.010(4) 0.007(3)
C6 0.032(4) 0.040(4) 0.054(5) 0.014(4) 0.008(4) 0.016(4)
C7 0.024(3) 0.033(4) 0.048(4) 0.001(3) 0.000(3) 0.012(3)
C8 0.054(5) 0.028(4) 0.042(4) 0.006(3) 0.012(4) 0.014(4)
C9 0.084(8) 0.035(5) 0.044(5) 0.008(4) 0.015(5) 0.013(5)
C10 0.072(7) 0.029(4) 0.042(5) 0.006(4) -0.003(4) -0.003(4)
C11 0.041(5) 0.043(5) 0.051(5) 0.022(4) -0.005(4) -0.006(4)
C12 0.030(4) 0.031(4) 0.037(4) 0.014(3) 0.001(3) 0.002(3)
C13 0.023(3) 0.040(4) 0.052(5) 0.025(4) 0.004(3) 0.008(3)
C14 0.032(4) 0.066(6) 0.065(6) 0.039(5) 0.012(4) 0.022(4)
C15 0.042(5) 0.102(9) 0.090(8) 0.070(7) 0.031(5) 0.042(6)
C16 0.065(6) 0.076(7) 0.065(6) 0.039(6) 0.029(5) 0.044(6)
C17 0.044(4) 0.052(5) 0.059(5) 0.020(4) 0.020(4) 0.039(4)
C21 0.030(4) 0.044(4) 0.043(4) 0.008(4) 0.010(3) 0.010(3)
C22 0.027(4) 0.043(4) 0.036(4) 0.007(3) 0.008(3) 0.008(3)
C23 0.033(4) 0.036(4) 0.065(6) 0.005(4) 0.008(4) 0.006(3)
C24 0.037(4) 0.066(6) 0.053(5) 0.011(5) 0.007(4) 0.022(4)
C25 0.030(4) 0.029(4) 0.046(4) 0.002(3) 0.003(3) 0.012(3)
C26 0.042(4) 0.032(4) 0.041(4) 0.007(3) 0.010(3) 0.021(3)
C27 0.026(3) 0.036(4) 0.046(4) 0.013(3) 0.010(3) 0.015(3)
C28 0.029(3) 0.029(3) 0.036(4) 0.004(3) 0.005(3) 0.009(3)
C29 0.026(3) 0.037(4) 0.044(4) 0.007(3) 0.007(3) 0.008(3)
C30 0.031(4) 0.048(5) 0.048(4) 0.016(4) 0.015(3) 0.020(3)
C31 0.031(4) 0.036(4) 0.040(4) 0.012(3) 0.012(3) 0.016(3)
C32 0.033(4) 0.021(3) 0.033(3) 0.003(3) 0.007(3) 0.011(3)
C33 0.033(4) 0.032(4) 0.034(4) 0.010(3) 0.011(3) 0.019(3)
C34 0.026(3) 0.029(3) 0.037(4) 0.007(3) 0.008(3) 0.011(3)
C35 0.042(4) 0.030(4) 0.035(4) 0.005(3) 0.008(3) 0.016(3)
C36 0.031(4) 0.028(3) 0.036(4) 0.005(3) 0.001(3) 0.007(3)
C37 0.027(3) 0.028(3) 0.038(4) 0.007(3) 0.006(3) 0.008(3)

loop_
_atom_type_symbol
_atom_type_description
_atom_type_scat_dispersion_real
_atom_type_scat_dispersion_imag
_atom_type_scat_source
C C 0.0181 0.0091 'International Tables Vol C Tables 4.2.6.8 and 6.1.1.4'
N N 0.0311 0.0180 'International Tables Vol C Tables 4.2.6.8 and 6.1.1.4'
O O 0.0492 0.0322 'International Tables Vol C Tables 4.2.6.8 and 6.1.1.4'
S S 0.3331 0.5567 'International Tables Vol C Tables 4.2.6.8 and 6.1.1.4'
H H 0.0000 0.0000 'International Tables Vol C Tables 4.2.6.8 and 6.1.1.4'
Re Re -5.2083 5.8923 'International Tables Vol C Tables 4.2.6.8 and 6.1.1.4'

loop_
_exptl_crystal_face_index_h
_exptl_crystal_face_index_k
_exptl_crystal_face_index_l
_exptl_crystal_face_perp_dist
-1 1 -1 0.0302
1 -1 1 0.0302
-1 -1 1 0.0414
1 1 -1 0.0414
-3 3 5 0.0322
3 -3 -5 0.0322

loop_
_geom_angle_atom_site_label_1
_geom_angle_atom_site_label_2
_geom_angle_atom_site_label_3
_geom_angle
_geom_angle_site_symmetry_1
_geom_angle_site_symmetry_3
_geom_angle_publ_flag
C5 Re1 C6 87.3(3) . . ?
C5 Re1 C7 88.9(4) . . ?
C6 Re1 C7 86.7(3) . . ?
C5 Re1 N1 98.1(3) . . ?
C6 Re1 N1 174.0(3) . . ?
C7 Re1 N1 95.9(3) . . ?
C5 Re1 N2 171.5(3) . . ?
C6 Re1 N2 99.6(3) . . ?
C7 Re1 N2 96.4(3) . . ?
N1 Re1 N2 74.8(3) . . ?
C5 Re1 S1 89.5(3) . . ?
C6 Re1 S1 96.8(3) . . ?
C7 Re1 S1 176.1(2) . . ?
N1 Re1 S1 80.82(18) . . ?
N2 Re1 S1 84.80(19) . . ?
C26 Re2 C27 89.4(3) . . ?
C26 Re2 C25 90.5(3) . . ?
C27 Re2 C25 88.1(3) . . ?
C26 Re2 N3 173.5(3) . . ?
C27 Re2 N3 96.4(3) . . ?
C25 Re2 N3 92.5(3) . . ?
C26 Re2 N4 99.2(3) . . ?
C27 Re2 N4 171.1(3) . . ?
C25 Re2 N4 94.2(3) . . ?
N3 Re2 N4 74.9(2) . . ?
C26 Re2 S2 88.6(3) . . ?
C27 Re2 S2 99.4(2) . . ?
C25 Re2 S2 172.4(2) . . ?
N3 Re2 S2 87.64(17) . . ?
N4 Re2 S2 78.57(17) . . ?
C1 S1 Re1 108.1(3) . . ?
C21 S2 Re2 114.1(3) . . ?
C2 O2 C3 114.0(9) . . ?
C22 O7 C23 114.4(6) . . ?
C8 N1 C12 118.8(7) . . ?
C8 N1 Re1 124.6(6) . . ?
C12 N1 Re1 116.6(5) . . ?
C17 N2 C13 118.9(7) . . ?
C17 N2 Re1 124.3(6) . . ?
C13 N2 Re1 116.6(5) . . ?
C28 N3 C32 118.1(6) . . ?
C28 N3 Re2 125.4(5) . . ?
C32 N3 Re2 116.5(5) . . ?
C37 N4 C33 118.8(6) . . ?
C37 N4 Re2 124.5(5) . . ?
C33 N4 Re2 116.6(5) . . ?
C4 C1 C2 110.9(9) . . ?
C4 C1 S1 111.4(7) . . ?
C2 C1 S1 108.3(6) . . ?
C4 C1 H1 108.7 . . ?
C2 C1 H1 108.7 . . ?
S1 C1 H1 108.7 . . ?
O1 C2 O2 123.5(9) . . ?
O1 C2 C1 127.0(9) . . ?
O2 C2 C1 109.5(7) . . ?
O2 C3 H3A 109.5 . . ?
O2 C3 H3B 109.5 . . ?
H3A C3 H3B 109.5 . . ?
O2 C3 H3C 109.5 . . ?
H3A C3 H3C 109.5 . . ?
H3B C3 H3C 109.5 . . ?
C1 C4 H4A 109.5 . . ?
C1 C4 H4B 109.5 . . ?
H4A C4 H4B 109.5 . . ?
C1 C4 H4C 109.5 . . ?
H4A C4 H4C 109.5 . . ?
H4B C4 H4C 109.5 . . ?
O3 C5 Re1 179.2(9) . . ?
O4 C6 Re1 178.7(8) . . ?
O5 C7 Re1 176.9(7) . . ?
N1 C8 C9 122.9(9) . . ?
N1 C8 H8 118.6 . . ?
C9 C8 H8 118.6 . . ?
C10 C9 C8 119.0(10) . . ?
C10 C9 H9 120.5 . . ?
C8 C9 H9 120.5 . . ?
C9 C10 C11 119.2(8) . . ?
C9 C10 H10 120.4 . . ?
C11 C10 H10 120.4 . . ?
C10 C11 C12 119.6(9) . . ?
C10 C11 H11 120.2 . . ?
C12 C11 H11 120.2 . . ?
N1 C12 C11 120.5(8) . . ?
N1 C12 C13 116.5(6) . . ?
C11 C12 C13 123.1(8) . . ?
N2 C13 C14 120.3(8) . . ?
N2 C13 C12 115.2(7) . . ?
C14 C13 C12 124.4(8) . . ?
C15 C14 C13 119.6(9) . . ?
C15 C14 H14 120.2 . . ?
C13 C14 H14 120.2 . . ?
C14 C15 C16 120.1(9) . . ?
C14 C15 H15 119.9 . . ?
C16 C15 H15 119.9 . . ?
C17 C16 C15 118.3(10) . . ?
C17 C16 H16 120.9 . . ?
C15 C16 H16 120.9 . . ?
N2 C17 C16 122.7(9) . . ?
N2 C17 H17 118.6 . . ?
C16 C17 H17 118.6 . . ?
C24 C21 C22 115.7(7) . . ?
C24 C21 S2 112.9(6) . . ?
C22 C21 S2 109.5(6) . . ?
C24 C21 H21 106.0 . . ?
C22 C21 H21 106.0 . . ?
S2 C21 H21 106.0 . . ?
O6 C22 O7 124.2(7) . . ?
O6 C22 C21 123.6(8) . . ?
O7 C22 C21 111.8(7) . . ?
O7 C23 H23A 109.5 . . ?
O7 C23 H23B 109.5 . . ?
H23A C23 H23B 109.5 . . ?
O7 C23 H23C 109.5 . . ?
H23A C23 H23C 109.5 . . ?
H23B C23 H23C 109.5 . . ?
C21 C24 H24A 109.5 . . ?
C21 C24 H24B 109.5 . . ?
H24A C24 H24B 109.5 . . ?
C21 C24 H24C 109.5 . . ?
H24A C24 H24C 109.5 . . ?
H24B C24 H24C 109.5 . . ?
O8 C25 Re2 177.1(7) . . ?
O9 C26 Re2 179.1(8) . . ?
O10 C27 Re2 176.5(7) . . ?
N3 C28 C29 123.7(7) . . ?
N3 C28 H28 118.1 . . ?
C29 C28 H28 118.1 . . ?
C30 C29 C28 118.6(7) . . ?
C30 C29 H29 120.7 . . ?
C28 C29 H29 120.7 . . ?
C29 C30 C31 119.2(7) . . ?
C29 C30 H30 120.4 . . ?
C31 C30 H30 120.4 . . ?
C30 C31 C32 119.6(7) . . ?
C30 C31 H31 120.2 . . ?
C32 C31 H31 120.2 . . ?
N3 C32 C31 120.7(6) . . ?
N3 C32 C33 115.9(6) . . ?
C31 C32 C33 123.4(6) . . ?
N4 C33 C34 121.2(6) . . ?
N4 C33 C32 116.1(6) . . ?
C34 C33 C32 122.7(6) . . ?
C35 C34 C33 119.5(7) . . ?
C35 C34 H34 120.2 . . ?
C33 C34 H34 120.2 . . ?
C34 C35 C36 119.0(7) . . ?
C34 C35 H35 120.5 . . ?
C36 C35 H35 120.5 . . ?
C35 C36 C37 119.2(7) . . ?
C35 C36 H36 120.4 . . ?
C37 C36 H36 120.4 . . ?
N4 C37 C36 122.3(7) . . ?
N4 C37 H37 118.9 . . ?
C36 C37 H37 118.9 . . ?

loop_
_geom_bond_atom_site_label_1
_geom_bond_atom_site_label_2
_geom_bond_distance
_geom_bond_site_symmetry_2
_geom_bond_publ_flag
Re1 C5 1.929(10) . ?
Re1 C6 1.944(9) . ?
Re1 C7 1.950(10) . ?
Re1 N1 2.171(6) . ?
Re1 N2 2.183(6) . ?
Re1 S1 2.503(2) . ?
Re2 C26 1.920(8) . ?
Re2 C27 1.928(8) . ?
Re2 C25 1.952(9) . ?
Re2 N3 2.175(6) . ?
Re2 N4 2.185(5) . ?
Re2 S2 2.488(2) . ?
S1 C1 1.844(9) . ?
S2 C21 1.824(9) . ?
O1 C2 1.172(10) . ?
O2 C2 1.309(11) . ?
O2 C3 1.476(13) . ?
O3 C5 1.140(11) . ?
O4 C6 1.121(10) . ?
O5 C7 1.122(11) . ?
O6 C22 1.175(10) . ?
O7 C22 1.332(10) . ?
O7 C23 1.447(10) . ?
O8 C25 1.115(10) . ?
O9 C26 1.146(10) . ?
O10 C27 1.140(9) . ?
N1 C8 1.336(11) . ?
N1 C12 1.354(10) . ?
N2 C17 1.349(10) . ?
N2 C13 1.357(10) . ?
N3 C28 1.324(9) . ?
N3 C32 1.366(9) . ?
N4 C37 1.345(9) . ?
N4 C33 1.352(9) . ?
C1 C4 1.473(14) . ?
C1 C2 1.537(12) . ?
C1 H1 1.0000 . ?
C3 H3A 0.9800 . ?
C3 H3B 0.9800 . ?
C3 H3C 0.9800 . ?
C4 H4A 0.9800 . ?
C4 H4B 0.9800 . ?
C4 H4C 0.9800 . ?
C8 C9 1.387(12) . ?
C8 H8 0.9500 . ?
C9 C10 1.362(17) . ?
C9 H9 0.9500 . ?
C10 C11 1.384(16) . ?
C10 H10 0.9500 . ?
C11 C12 1.402(11) . ?
C11 H11 0.9500 . ?
C12 C13 1.460(12) . ?
C13 C14 1.399(11) . ?
C14 C15 1.360(16) . ?
C14 H14 0.9500 . ?
C15 C16 1.384(17) . ?
C15 H15 0.9500 . ?
C16 C17 1.371(13) . ?
C16 H16 0.9500 . ?
C17 H17 0.9500 . ?
C21 C24 1.517(12) . ?
C21 C22 1.532(10) . ?
C21 H21 1.0000 . ?
C23 H23A 0.9800 . ?
C23 H23B 0.9800 . ?
C23 H23C 0.9800 . ?
C24 H24A 0.9800 . ?
C24 H24B 0.9800 . ?
C24 H24C 0.9800 . ?
C28 C29 1.387(11) . ?
C28 H28 0.9500 . ?
C29 C30 1.360(12) . ?
C29 H29 0.9500 . ?
C30 C31 1.388(11) . ?
C30 H30 0.9500 . ?
C31 C32 1.392(10) . ?
C31 H31 0.9500 . ?
C32 C33 1.461(10) . ?
C33 C34 1.405(10) . ?
C34 C35 1.377(10) . ?
C34 H34 0.9500 . ?
C35 C36 1.383(11) . ?
C35 H35 0.9500 . ?
C36 C37 1.390(10) . ?
C36 H36 0.9500 . ?
C37 H37 0.9500 . ?
